data_9017288
loop_
_publ_author_name
'Jones, J. B.'
'Taylor, W. H.'

_publ_section_title
;
 The structure of orthoclase
;
_journal_name_full 'Acta Crystallographica'
_journal_page_first 443
_journal_page_last 456
_journal_volume 14
_journal_year 1961
_chemical_compound_source 'Mogok, Upper Burma'
_chemical_formula_sum 'Al0.98 K O8 Si3.02'
_chemical_name_mineral Orthoclase
_space_group_IT_number 12
_space_group_name_Hall '-C 2y'
_space_group_name_H-M_alt 'C 1 2/m 1'
_symmetry_space_group_name_H-M 'C 1 2/m 1'
_cell_angle_alpha 90
_cell_angle_beta 116.015
_cell_angle_gamma 90
_cell_formula_units_Z 4
_cell_length_a 8.5616
_cell_length_b 12.9962
_cell_length_c 7.1934
_cell_volume 719.300
_database_code_amcsd 0020547
_exptl_crystal_density_diffrn 2.570
_cod_data_source_file inputs/fixed/downloads/10/10643.cif
_cod_data_source_block 10643
_cod_original_formula_sum 'K (Si3.02 Al.98) O8'
_cod_database_code 9017288

loop_
_space_group_symop_operation_xyz
x,y,z
1/2+x,1/2+y,z
x,-y,z
1/2+x,1/2-y,z
-x,y,-z
1/2-x,1/2+y,-z
-x,-y,-z
1/2-x,1/2-y,-z

loop_
_atom_site_label
_atom_site_fract_x
_atom_site_fract_y
_atom_site_fract_z
_atom_site_occupancy
_atom_site_type_symbol
_atom_site_attached_hydrogens
K 0.28430 0.00000 0.13610 1.00000 K 0
SiT1 0.01010 0.18480 0.22370 0.70000 Si 0
AlT1 0.01010 0.18480 0.22370 0.30000 Al 0
SiT2 0.70840 0.11750 0.34370 0.81000 Si 0
AlT2 0.70840 0.11750 0.34370 0.19000 Al 0
Oa1 0.00000 0.14610 0.00000 1.00000 O 0
Oa2 0.63350 0.00000 0.28400 1.00000 O 0
Ob 0.82760 0.14650 0.22710 1.00000 O 0
Oc 0.03470 0.31040 0.26310 1.00000 O 0
Od 0.18010 0.12560 0.40510 1.00000 O 0

loop_
_cod_changelog_entry_id
_cod_changelog_entry_author
_cod_changelog_entry_date
_cod_changelog_entry_text
1
;cod-tools version 3.8.0
Id: cif_guess_AMCSD_atom_types 9581 2023-05-17 12:35:41Z saulius
;
2023-05-18T08:46:40+03:00
;Derived atom types and hydrogen counts
from atom names that follow the AMCSD naming convention
(Wat == water, O-H == hydroxyl).
;

loop_
_cod_related_entry_id
_cod_related_entry_database
_cod_related_entry_code
1 AMCSD 0020547
